data_4321990
loop_
_publ_author_name
'Matthew A. Withersby'
'Alexander J. Blake'
'Neil R. Champness'
'Paul A. Cooke'
'Peter Hubberstey'
'Wan-Sheung Li'
'Martin Schr\"oder'

_publ_section_title
;
 Solvent Control in the Synthesis of
 3,6-Bis(pyridin-3-yl)-1,2,4,5-tetrazine-Bridged Cadmium(II) and Zinc(II)
 Coordination Polymers
;
_journal_name_full 'Inorganic Chemistry'
_journal_page_first 2259
_journal_page_last 2266
_journal_paper_doi 10.1021/ic980898h
_journal_volume 38
_journal_year 1999
_chemical_formula_sum 'C18.5 H13 Cd Cl N11 O6'
_chemical_formula_weight 633.25
_chemical_name_common {[Cd2(mu-3,3'-pytz)3(NO3)4](CH2Cl2)}n
_chemical_name_systematic
; 
 3,6-bis(pyrid-3-yl)-1,2,4,5-tetrazine Cadmium Nitrate Dichloromethane adduct 
;
_space_group_IT_number 2
_symmetry_cell_setting triclinic
_symmetry_space_group_name_Hall '-P 1'
_symmetry_space_group_name_H-M 'P -1'
_atom_sites_solution_hydrogens geom
_atom_sites_solution_primary direct
_atom_sites_solution_secondary difmap
_audit_creation_method SHELXL-97
_cell_angle_alpha 94.12(15)
_cell_angle_beta 102.35(13)
_cell_angle_gamma 88.12(15)
_cell_formula_units_Z 2
_cell_length_a 8.981(16)
_cell_length_b 9.93(2)
_cell_length_c 13.19(2)
_cell_measurement_reflns_used 16
_cell_measurement_temperature 150(2)
_cell_measurement_theta_max 13
_cell_measurement_theta_min 12
_cell_volume 1146(4)
_computing_cell_refinement 'STADI-4 (stoe & cie, 1996a)'
_computing_data_collection 'STADI-4 (stoe & cie, 1996a)'
_computing_data_reduction 'X-RED (stoe & cie, 1996b)'
_computing_molecular_graphics 'SHELXTL/PC (version 5.03)(Sheldrick, 1994)'
_computing_publication_material 'SHELXL-97 (Sheldrick, 1997)'
_computing_structure_refinement 'SHELXL-97 (Sheldrick, 1997)'
_computing_structure_solution 'SHELXS-97 (Sheldrick, 1990)'
_diffrn_ambient_temperature 150(2)
_diffrn_measured_fraction_theta_full 0.996
_diffrn_measured_fraction_theta_max 0.996
_diffrn_measurement_device_type 'STOE STADI-4 FOUR-CIRCLE DIFFRACTOMETER'
_diffrn_measurement_method 'omega theta'
_diffrn_radiation_monochromator graphite
_diffrn_radiation_source 'fine-focus sealed tube'
_diffrn_radiation_type MoK\a
_diffrn_radiation_wavelength 0.71073
_diffrn_reflns_av_R_equivalents 0.1516
_diffrn_reflns_av_sigmaI/netI 0.0489
_diffrn_reflns_limit_h_max 10
_diffrn_reflns_limit_h_min -10
_diffrn_reflns_limit_k_max 11
_diffrn_reflns_limit_k_min -11
_diffrn_reflns_limit_l_max 15
_diffrn_reflns_limit_l_min -5
_diffrn_reflns_number 4084
_diffrn_reflns_theta_full 25.02
_diffrn_reflns_theta_max 25.02
_diffrn_reflns_theta_min 2.51
_diffrn_standards_decay_% '+- 11.3'
_diffrn_standards_interval_time 60
_diffrn_standards_number 3
_exptl_absorpt_coefficient_mu 1.133
_exptl_absorpt_correction_T_max 0.919
_exptl_absorpt_correction_T_min 0.826
_exptl_absorpt_correction_type numerical
_exptl_crystal_colour Pink-Red
_exptl_crystal_density_diffrn 1.835
_exptl_crystal_density_method 'not measured'
_exptl_crystal_description Sphenoid
_exptl_crystal_F_000 628
_exptl_crystal_size_max 0.28
_exptl_crystal_size_mid 0.16
_exptl_crystal_size_min 0.08
_refine_diff_density_max 1.463
_refine_diff_density_min -1.354
_refine_diff_density_rms 0.149
_refine_ls_extinction_coef 0.0005(6)
_refine_ls_extinction_expression Fc^*^=kFc[1+0.001xFc^2^\l^3^/sin(2\q)]^-1/4^
_refine_ls_extinction_method SHELXL
_refine_ls_goodness_of_fit_ref 1.041
_refine_ls_hydrogen_treatment 'riding model'
_refine_ls_matrix_type full
_refine_ls_number_parameters 338
_refine_ls_number_reflns 4031
_refine_ls_number_restraints 6
_refine_ls_restrained_S_all 1.040
_refine_ls_R_factor_all 0.0676
_refine_ls_R_factor_gt 0.0563
_refine_ls_shift/su_max 0.001
_refine_ls_shift/su_mean 0.000
_refine_ls_structure_factor_coef Fsqd
_refine_ls_weighting_details 'w=1/[\s^2^(Fo^2^)+(0.0410P)^2^+10.9459P] where P=(Fo^2^+2Fc^2^)/3'
_refine_ls_weighting_scheme calc
_refine_ls_wR_factor_gt 0.1255
_refine_ls_wR_factor_ref 0.1362
_reflns_number_gt 3494
_reflns_number_total 4031
_reflns_threshold_expression >2sigma(I)
_cod_data_source_file ic980898h_3.cif
_cod_data_source_block cdpytz
_cod_depositor_comments
;
The following automatic conversions were performed:

'_exptl_absorpt_correction_type' value 'Numerical' changed to
'numerical' according to the built-in table from CIF Core dictionary
named 'cif_core.dic' version 2.4.1 from 2010-06-29.

Automatic conversion script
Id: cif_fix_values 1673 2011-04-08 12:14:43Z adriana 

The following automatic conversions were performed:

'_refine_ls_weighting_scheme' value 'calc
w=1/[\s^2^(Fo^2^)+(0.0410P)^2^+10.9459P] where P=(Fo^2^+2Fc^2^)/3'
was changed to 'calc'. New tag '_refine_ls_weighting_details' was
created. The value of the new tag was set to
'w=1/[\s^2^(Fo^2^)+(0.0410P)^2^+10.9459P] where P=(Fo^2^+2Fc^2^)/3'.

Automatic conversion script
Id: cif_fix_values 3143 2015-03-26 13:38:13Z robertas 

The following automatic conversions were performed:

'_atom_sites_solution_primary' value 'direct methods' was changed to
'direct'.

'_atom_sites_solution_secondary' value 'difference Fourier map' was
changed to 'difmap'.

'_atom_sites_solution_hydrogens' value 'geometrically placed' was
changed to 'geom'.

Automatic conversion script
Id: cif_fix_values 6452 2018-10-05 10:23:21Z andrius 
;
_cod_original_formula_sum 'C18.50 H13 Cd Cl N11 O6'
_cod_database_code 4321990

loop_
_symmetry_equiv_pos_as_xyz
'x, y, z'
'-x, -y, -z'

loop_
_atom_site_label
_atom_site_type_symbol
_atom_site_fract_x
_atom_site_fract_y
_atom_site_fract_z
_atom_site_U_iso_or_equiv
_atom_site_adp_type
_atom_site_occupancy
_atom_site_calc_flag
_atom_site_refinement_flags
_atom_site_disorder_assembly
_atom_site_disorder_group
Cd Cd 1.00019(5) -0.08661(5) 0.73868(4) 0.02262(18) Uani 1 d . . .
N1 N 0.5753(6) 0.3144(5) 0.6753(4) 0.0278(12) Uani 1 d . . .
N2 N 0.5297(7) 0.4368(6) 0.6478(5) 0.0300(13) Uani 1 d . . .
C3 C 0.4102(7) 0.4904(6) 0.6821(5) 0.0244(14) Uani 1 d . . .
N4 N 0.3268(6) 0.4272(6) 0.7362(5) 0.0293(13) Uani 1 d . . .
N5 N 0.3716(6) 0.3048(6) 0.7640(5) 0.0292(13) Uani 1 d . . .
C6 C 0.4988(7) 0.2541(6) 0.7353(5) 0.0232(13) Uani 1 d . . .
N10 N 1.1285(7) -0.1600(6) 0.9404(4) 0.0315(13) Uani 1 d . . .
O11 O 1.0549(6) -0.2417(5) 0.8699(4) 0.0314(11) Uani 1 d . . .
O12 O 1.1502(7) -0.0448(5) 0.9148(4) 0.0419(13) Uani 1 d . . .
O13 O 1.1727(7) -0.1936(6) 1.0292(4) 0.0532(16) Uani 1 d . . .
N20 N 0.8097(6) -0.2031(6) 0.5546(4) 0.0282(13) Uani 1 d . . .
O21 O 0.8548(5) -0.0822(5) 0.5646(3) 0.0302(11) Uani 1 d . . .
O22 O 0.7201(6) -0.2437(6) 0.4749(4) 0.0480(15) Uani 1 d . . .
O23 O 0.8600(6) -0.2772(5) 0.6275(4) 0.0348(12) Uani 1 d . . .
N31 N 0.7629(6) -0.0400(5) 0.7816(4) 0.0250(12) Uani 1 d D . .
C32 C 0.6920(7) 0.0733(6) 0.7468(4) 0.0232(13) Uani 1 d D . .
H32 H 0.7363 0.1229 0.7021 0.028 Uiso 1 calc R . .
C33 C 0.5572(7) 0.1226(6) 0.7722(4) 0.0216(13) Uani 1 d D . .
C34 C 0.4938(8) 0.0491(7) 0.8376(5) 0.0296(15) Uani 1 d D . .
H34 H 0.4022 0.0797 0.8576 0.036 Uiso 1 calc R . .
C35 C 0.5647(8) -0.0679(7) 0.8730(5) 0.0343(17) Uani 1 d D . .
H35 H 0.5217 -0.1202 0.9167 0.041 Uiso 1 calc R . .
C36 C 0.6987(8) -0.1089(7) 0.8447(5) 0.0286(15) Uani 1 d D . .
H36 H 0.7480 -0.1892 0.8709 0.034 Uiso 1 calc R . .
N61 N 1.2064(6) -0.1753(5) 0.6766(4) 0.0243(12) Uani 1 d D . .
C62 C 1.2492(7) -0.3045(6) 0.6944(4) 0.0252(14) Uani 1 d D . .
H62 H 1.1959 -0.3530 0.7346 0.030 Uiso 1 calc R . .
C63 C 1.3666(7) -0.3693(6) 0.6574(4) 0.0246(14) Uani 1 d D . .
C64 C 1.4453(7) -0.2974(7) 0.5983(5) 0.0275(15) Uani 1 d D . .
H64 H 1.5274 -0.3385 0.5719 0.033 Uiso 1 calc R . .
C65 C 1.4010(8) -0.1659(7) 0.5794(5) 0.0308(15) Uani 1 d D . .
H65 H 1.4517 -0.1154 0.5389 0.037 Uiso 1 calc R . .
C66 C 1.2823(7) -0.1077(7) 0.6197(5) 0.0261(14) Uani 1 d D . .
H66 H 1.2534 -0.0166 0.6066 0.031 Uiso 1 calc R . .
N101 N 0.8881(7) 0.5293(6) 0.9164(5) 0.0374(15) Uani 1 d . . .
N102 N 0.8929(8) 0.5979(6) 1.0068(5) 0.0371(15) Uani 1 d . . .
C106 C 0.9981(8) 0.4328(6) 0.9127(6) 0.0322(16) Uani 1 d . . .
N131 N 1.0323(6) 0.1446(5) 0.7246(4) 0.0245(12) Uani 1 d . . .
C132 C 1.0344(8) 0.2257(7) 0.8114(5) 0.0287(15) Uani 1 d . . .
H13A H 1.0678 0.1869 0.8763 0.034 Uiso 1 calc R . .
C133 C 0.9923(9) 0.3593(6) 0.8134(6) 0.0325(16) Uani 1 d . . .
C134 C 0.9403(9) 0.4149(7) 0.7184(6) 0.0356(17) Uani 1 d . . .
H13B H 0.9053 0.5061 0.7159 0.043 Uiso 1 calc R . .
C135 C 0.9400(9) 0.3361(7) 0.6274(6) 0.0357(17) Uani 1 d . . .
H135 H 0.9091 0.3733 0.5616 0.043 Uiso 1 calc R . .
C136 C 0.9857(8) 0.2022(7) 0.6341(5) 0.0279(15) Uani 1 d . . .
H13E H 0.9839 0.1482 0.5715 0.033 Uiso 1 calc R . .
C1 C 0.565(3) -0.484(2) 0.9946(19) 0.075(6) Uiso 0.50 d P . .
Cl1 Cl 0.4160(9) -0.3793(8) 0.9821(6) 0.099(2) Uiso 0.50 d P . 1
Cl2 Cl 0.4975(10) -0.3728(8) 0.9435(7) 0.107(2) Uiso 0.50 d P . 2

loop_
_atom_site_aniso_label
_atom_site_aniso_U_11
_atom_site_aniso_U_22
_atom_site_aniso_U_33
_atom_site_aniso_U_23
_atom_site_aniso_U_13
_atom_site_aniso_U_12
Cd 0.0245(3) 0.0228(3) 0.0199(3) -0.00011(17) 0.00408(18) 0.00193(18)
N1 0.024(3) 0.026(3) 0.037(3) 0.003(2) 0.013(3) 0.004(2)
N2 0.029(3) 0.028(3) 0.036(3) 0.007(2) 0.011(3) 0.003(2)
C3 0.024(3) 0.023(3) 0.026(3) -0.003(3) 0.008(3) 0.002(3)
N4 0.019(3) 0.028(3) 0.045(4) 0.004(3) 0.017(3) 0.007(2)
N5 0.021(3) 0.030(3) 0.038(3) 0.004(2) 0.008(2) 0.000(2)
C6 0.020(3) 0.023(3) 0.025(3) -0.003(3) 0.005(3) -0.002(3)
N10 0.031(3) 0.039(4) 0.026(3) 0.001(3) 0.009(3) 0.001(3)
O11 0.034(3) 0.032(3) 0.026(2) 0.002(2) 0.003(2) -0.004(2)
O12 0.056(4) 0.038(3) 0.029(3) 0.002(2) 0.002(2) -0.006(3)
O13 0.065(4) 0.073(4) 0.019(3) 0.010(3) -0.001(3) -0.015(3)
N20 0.026(3) 0.034(3) 0.026(3) -0.003(2) 0.011(2) 0.001(2)
O21 0.035(3) 0.030(3) 0.025(2) 0.0037(19) 0.003(2) -0.002(2)
O22 0.043(3) 0.069(4) 0.029(3) -0.012(3) 0.003(2) -0.021(3)
O23 0.044(3) 0.022(2) 0.038(3) 0.003(2) 0.008(2) -0.001(2)
N31 0.023(3) 0.034(3) 0.018(3) 0.001(2) 0.006(2) 0.002(2)
C32 0.021(3) 0.027(3) 0.022(3) 0.006(3) 0.004(3) 0.000(3)
C33 0.024(3) 0.017(3) 0.022(3) -0.002(2) 0.003(3) 0.002(2)
C34 0.025(4) 0.040(4) 0.025(3) 0.001(3) 0.009(3) 0.000(3)
C35 0.036(4) 0.039(4) 0.032(4) 0.014(3) 0.012(3) -0.002(3)
C36 0.029(4) 0.030(4) 0.029(4) 0.008(3) 0.008(3) 0.005(3)
N61 0.020(3) 0.028(3) 0.024(3) 0.003(2) 0.005(2) 0.004(2)
C62 0.028(4) 0.022(3) 0.027(3) 0.000(3) 0.009(3) 0.005(3)
C63 0.023(3) 0.027(3) 0.023(3) 0.003(3) 0.003(3) 0.002(3)
C64 0.023(3) 0.036(4) 0.027(3) 0.000(3) 0.015(3) 0.002(3)
C65 0.034(4) 0.034(4) 0.027(4) 0.007(3) 0.012(3) 0.002(3)
C66 0.026(4) 0.030(3) 0.022(3) 0.003(3) 0.004(3) 0.005(3)
N101 0.044(4) 0.025(3) 0.046(4) -0.007(3) 0.020(3) -0.001(3)
N102 0.046(4) 0.022(3) 0.046(4) -0.011(3) 0.020(3) -0.005(3)
C106 0.034(4) 0.019(3) 0.048(4) -0.002(3) 0.019(4) -0.003(3)
N131 0.023(3) 0.021(3) 0.031(3) -0.002(2) 0.011(2) 0.001(2)
C132 0.028(4) 0.033(4) 0.030(4) -0.013(3) 0.019(3) -0.014(3)
C133 0.040(4) 0.019(3) 0.041(4) -0.008(3) 0.015(3) -0.008(3)
C134 0.035(4) 0.023(3) 0.053(5) 0.008(3) 0.017(4) -0.002(3)
C135 0.041(4) 0.029(4) 0.046(4) 0.008(3) 0.025(4) -0.005(3)
C136 0.028(4) 0.027(3) 0.035(4) 0.002(3) 0.019(3) -0.005(3)

loop_
_atom_type_symbol
_atom_type_description
_atom_type_scat_dispersion_real
_atom_type_scat_dispersion_imag
_atom_type_scat_source
C C 0.0033 0.0016 'International Tables Vol C Tables 4.2.6.8 and 6.1.1.4'
H H 0.0000 0.0000 'International Tables Vol C Tables 4.2.6.8 and 6.1.1.4'
N N 0.0061 0.0033 'International Tables Vol C Tables 4.2.6.8 and 6.1.1.4'
O O 0.0106 0.0060 'International Tables Vol C Tables 4.2.6.8 and 6.1.1.4'
Cl Cl 0.1484 0.1585 'International Tables Vol C Tables 4.2.6.8 and 6.1.1.4'
Cd Cd -0.8075 1.2024 'International Tables Vol C Tables 4.2.6.8 and 6.1.1.4'

loop_
_geom_angle_atom_site_label_1
_geom_angle_atom_site_label_2
_geom_angle_atom_site_label_3
_geom_angle
_geom_angle_site_symmetry_1
_geom_angle_site_symmetry_3
_geom_angle_publ_flag
N61 Cd N31 166.99(18) . . y
N61 Cd N131 100.2(2) . . y
N31 Cd N131 90.2(2) . . y
N61 Cd O11 88.3(2) . . y
N31 Cd O11 89.3(2) . . y
N131 Cd O11 137.5(2) . . y
N61 Cd O21 90.0(2) . . y
N31 Cd O21 83.2(2) . . y
N131 Cd O21 84.6(2) . . y
O11 Cd O21 137.37(19) . . ?
N61 Cd O12 93.0(2) . . ?
N31 Cd O12 95.7(2) . . ?
N131 Cd O12 84.5(2) . . ?
O11 Cd O12 53.3(2) . . ?
O21 Cd O12 169.12(17) . . ?
N61 Cd O23 83.9(2) . . ?
N31 Cd O23 83.2(2) . . ?
N131 Cd O23 136.8(2) . . ?
O11 Cd O23 85.3(2) . . ?
O21 Cd O23 52.2(2) . . ?
O12 Cd O23 138.5(2) . . ?
N2 N1 C6 117.7(5) . . ?
N1 N2 C3 117.2(6) . . ?
N2 C3 N4 125.4(6) . . ?
N2 C3 C63 116.9(6) . 1_465 ?
N4 C3 C63 117.7(6) . 1_465 ?
N5 N4 C3 117.7(5) . . ?
N4 N5 C6 116.8(6) . . ?
N1 C6 N5 124.9(6) . . ?
N1 C6 C33 117.4(6) . . ?
N5 C6 C33 117.7(6) . . ?
O13 N10 O12 122.2(6) . . ?
O13 N10 O11 120.6(6) . . ?
O12 N10 O11 117.1(6) . . ?
N10 O11 Cd 96.2(4) . . ?
N10 O12 Cd 93.3(4) . . ?
O22 N20 O23 122.4(6) . . ?
O22 N20 O21 119.9(6) . . ?
O23 N20 O21 117.7(6) . . ?
N20 O21 Cd 97.5(4) . . ?
N20 O23 Cd 92.4(4) . . ?
C32 N31 C36 117.4(6) . . ?
C32 N31 Cd 115.9(4) . . ?
C36 N31 Cd 126.5(4) . . ?
N31 C32 C33 123.6(6) . . ?
C34 C33 C32 117.6(6) . . ?
C34 C33 C6 124.5(6) . . ?
C32 C33 C6 117.7(6) . . ?
C35 C34 C33 119.3(6) . . ?
C34 C35 C36 119.4(6) . . ?
N31 C36 C35 122.7(6) . . ?
C66 N61 C62 117.9(6) . . ?
C66 N61 Cd 123.7(4) . . ?
C62 N61 Cd 118.3(4) . . ?
N61 C62 C63 123.2(6) . . ?
C62 C63 C64 118.3(6) . . ?
C62 C63 C3 120.4(6) . 1_645 ?
C64 C63 C3 121.3(6) . 1_645 ?
C65 C64 C63 118.6(6) . . ?
C64 C65 C66 119.7(6) . . ?
N61 C66 C65 122.3(6) . . ?
N102 N101 C106 116.9(7) . . ?
N101 N102 C106 118.4(6) . 2_767 ?
N102 C106 N101 124.6(7) 2_767 . ?
N102 C106 C133 119.0(6) 2_767 . ?
N101 C106 C133 116.4(7) . . ?
C136 N131 C132 116.1(6) . . ?
C136 N131 Cd 121.6(5) . . ?
C132 N131 Cd 116.3(5) . . ?
N131 C132 C133 125.3(7) . . ?
C132 C133 C134 117.2(7) . . ?
C132 C133 C106 118.9(7) . . ?
C134 C133 C106 123.8(7) . . ?
C135 C134 C133 119.4(7) . . ?
C136 C135 C134 118.6(7) . . ?
N131 C136 C135 123.4(7) . . ?
C1 C1 Cl2 88(2) 2_647 . ?
C1 C1 Cl1 77(2) 2_647 2_647 ?
Cl2 C1 Cl1 157(2) . 2_647 ?
C1 C1 Cl1 55.8(18) 2_647 . ?
Cl2 C1 Cl1 36.4(7) . . ?
Cl1 C1 Cl1 132.4(15) 2_647 . ?
C1 C1 Cl2 48.8(18) 2_647 2_647 ?
Cl2 C1 Cl2 137.1(15) . 2_647 ?
Cl1 C1 Cl2 31.7(6) 2_647 2_647 ?
Cl1 C1 Cl2 102.9(12) . 2_647 ?
C1 Cl1 C1 47.6(15) 2_647 . ?
C1 Cl2 C1 42.9(15) . 2_647 ?

loop_
_geom_bond_atom_site_label_1
_geom_bond_atom_site_label_2
_geom_bond_distance
_geom_bond_site_symmetry_2
_geom_bond_publ_flag
Cd N61 2.305(7) . y
Cd N31 2.343(7) . y
Cd N131 2.348(7) . y
Cd O11 2.362(6) . y
Cd O21 2.389(6) . y
Cd O12 2.438(7) . y
Cd O23 2.507(7) . y
N1 N2 1.320(8) . ?
N1 C6 1.336(9) . ?
N2 C3 1.331(9) . ?
C3 N4 1.338(9) . ?
C3 C63 1.475(9) 1_465 ?
N4 N5 1.320(8) . ?
N5 C6 1.349(9) . ?
C6 C33 1.468(9) . ?
N10 O13 1.220(8) . ?
N10 O12 1.248(8) . ?
N10 O11 1.275(8) . ?
N20 O22 1.230(8) . ?
N20 O23 1.251(8) . ?
N20 O21 1.269(8) . ?
N31 C32 1.336(8) . ?
N31 C36 1.344(9) . ?
C32 C33 1.389(9) . ?
C33 C34 1.389(9) . ?
C34 C35 1.369(10) . ?
C35 C36 1.375(10) . ?
N61 C66 1.342(9) . ?
N61 C62 1.349(8) . ?
C62 C63 1.377(9) . ?
C63 C64 1.402(9) . ?
C63 C3 1.475(9) 1_645 ?
C64 C65 1.377(10) . ?
C65 C66 1.382(10) . ?
N101 N102 1.323(9) . ?
N101 C106 1.360(9) . ?
N102 C106 1.327(10) 2_767 ?
C106 N102 1.327(10) 2_767 ?
C106 C133 1.445(10) . ?
N131 C136 1.339(9) . ?
N131 C132 1.349(8) . ?
C132 C133 1.368(10) . ?
C133 C134 1.387(11) . ?
C134 C135 1.385(11) . ?
C135 C136 1.382(10) . ?
C1 C1 1.26(4) 2_647 ?
C1 Cl2 1.39(2) . ?
C1 Cl1 1.41(2) 2_647 ?
C1 Cl1 1.66(3) . ?
C1 Cl2 1.85(3) 2_647 ?
Cl1 C1 1.41(2) 2_647 ?
Cl2 C1 1.85(3) 2_647 ?
